data_7014893
loop_
_publ_author_name
'Shi, Lian-Xu'
'Zhang, Xian-Wei'
'Wu, Chuan-De'

_publ_section_title
;
 The synergistic effect of [WZn(VO)2(ZnW9O34)2]12- cores and peripheral
 metal sites in catalytic oxidative cyclization of acetylacetone.
;
_journal_issue 4
_journal_name_full 'Dalton transactions (Cambridge, England : 2003)'
_journal_page_first 779
_journal_page_last 781
_journal_paper_doi 10.1039/c0dt01254h
_journal_volume 40
_journal_year 2011
_chemical_formula_sum 'H74 Mn4 O105 V2 W19 Zn3'
_chemical_formula_weight 5765.49
_chemical_name_systematic
;
?
;
_space_group_IT_number 2
_symmetry_cell_setting triclinic
_symmetry_space_group_name_Hall '-P 1'
_symmetry_space_group_name_H-M 'P -1'
_atom_sites_solution_primary direct
_atom_sites_solution_secondary difmap
_audit_creation_method SHELXL-97
_cell_angle_alpha 84.004(2)
_cell_angle_beta 73.969(2)
_cell_angle_gamma 63.604(3)
_cell_formula_units_Z 1
_cell_length_a 12.5382(3)
_cell_length_b 13.9382(4)
_cell_length_c 16.7244(5)
_cell_measurement_reflns_used 18157
_cell_measurement_temperature 293(2)
_cell_measurement_theta_max 26.38
_cell_measurement_theta_min 3.48
_cell_volume 2515.66(14)
_computing_structure_refinement 'SHELXL-97 (Sheldrick, 1997)'
_computing_structure_solution 'SHELXS-97 (Sheldrick, 1990)'
_diffrn_ambient_temperature 293(2)
_diffrn_measured_fraction_theta_full 0.996
_diffrn_measured_fraction_theta_max 0.996
_diffrn_radiation_monochromator graphite
_diffrn_radiation_source 'fine-focus sealed tube'
_diffrn_radiation_type MoK\a
_diffrn_radiation_wavelength 0.71073
_diffrn_reflns_av_R_equivalents 0.0453
_diffrn_reflns_av_sigmaI/netI 0.0538
_diffrn_reflns_limit_h_max 15
_diffrn_reflns_limit_h_min -15
_diffrn_reflns_limit_k_max 17
_diffrn_reflns_limit_k_min -16
_diffrn_reflns_limit_l_max 20
_diffrn_reflns_limit_l_min -20
_diffrn_reflns_number 18157
_diffrn_reflns_theta_full 26.38
_diffrn_reflns_theta_max 26.38
_diffrn_reflns_theta_min 3.48
_exptl_absorpt_coefficient_mu 23.092
_exptl_absorpt_correction_T_max 1.00000
_exptl_absorpt_correction_T_min 0.12165
_exptl_absorpt_correction_type multi-scan
_exptl_crystal_colour brown
_exptl_crystal_density_diffrn 3.806
_exptl_crystal_density_method 'not measured'
_exptl_crystal_description bloc
_exptl_crystal_F_000 2556
_exptl_crystal_size_max 0.38
_exptl_crystal_size_mid 0.29
_exptl_crystal_size_min 0.21
_refine_diff_density_max 5.927
_refine_diff_density_min -2.713
_refine_diff_density_rms 0.795
_refine_ls_extinction_method none
_refine_ls_goodness_of_fit_ref 1.332
_refine_ls_matrix_type full
_refine_ls_number_parameters 610
_refine_ls_number_reflns 10260
_refine_ls_number_restraints 0
_refine_ls_restrained_S_all 1.332
_refine_ls_R_factor_all 0.1143
_refine_ls_R_factor_gt 0.0967
_refine_ls_shift/su_max 0.000
_refine_ls_shift/su_mean 0.000
_refine_ls_structure_factor_coef Fsqd
_refine_ls_weighting_details 'calc w=1/[\s^2^(Fo^2^)+(0.0826P)^2^+159.3600P] where P=(Fo^2^+2Fc^2^)/3'
_refine_ls_weighting_scheme calc
_refine_ls_wR_factor_gt 0.2451
_refine_ls_wR_factor_ref 0.2512
_reflns_number_gt 7633
_reflns_number_total 10260
_reflns_threshold_expression >2sigma(I)
_cod_data_source_file C0DT01254H.TXT
_cod_data_source_block New1
_cod_original_cell_volume 2515.66(12)
_cod_original_sg_symbol_H-M P-1
_cod_database_code 7014893

loop_
_symmetry_equiv_pos_as_xyz
'x, y, z'
'-x, -y, -z'

loop_
_atom_site_label
_atom_site_type_symbol
_atom_site_fract_x
_atom_site_fract_y
_atom_site_fract_z
_atom_site_U_iso_or_equiv
_atom_site_adp_type
_atom_site_occupancy
_atom_site_symmetry_multiplicity
_atom_site_calc_flag
_atom_site_refinement_flags
_atom_site_disorder_assembly
_atom_site_disorder_group
W1 W 0.07068(11) 0.10817(11) -0.39160(7) 0.0407(3) Uani 1 1 d . . .
W2 W 0.15796(12) -0.23115(11) -0.23063(8) 0.0442(3) Uani 1 1 d . . .
W3 W 0.28875(12) 0.08501(11) -0.10049(8) 0.0433(3) Uani 1 1 d . . .
W4 W 0.34399(11) -0.19461(11) -0.14659(8) 0.0410(3) Uani 1 1 d . . .
W5 W 0.05424(13) 0.28732(11) -0.14650(8) 0.0458(3) Uani 1 1 d . . .
W6 W -0.16282(12) 0.24458(11) -0.23579(8) 0.0430(3) Uani 1 1 d . . .
W7 W 0.34076(11) -0.13034(11) -0.34211(8) 0.0412(3) Uani 1 1 d . . .
W8 W 0.28916(11) 0.14325(11) -0.29596(8) 0.0412(3) Uani 1 1 d . . .
W9 W -0.11068(12) 0.00393(11) -0.27702(8) 0.0435(3) Uani 1 1 d . . .
W10 W 0.02061(17) -0.11575(17) -0.01913(12) 0.0447(4) Uani 0.50 1 d P . .
Zn1 Zn 0.0857(3) 0.0324(3) -0.1798(2) 0.0363(7) Uani 1 1 d . . .
Zn2 Zn 0.02061(17) -0.11575(17) -0.01913(12) 0.0447(4) Uani 0.50 1 d P . .
V1 V -0.2151(4) 0.0855(4) -0.0585(3) 0.0360(10) Uani 1 1 d . . .
Mn1 Mn 0.2549(5) 0.1171(5) -0.6127(3) 0.0529(13) Uani 1 1 d . . .
Mn2 Mn -0.3854(5) 0.4686(5) -0.3354(4) 0.0637(15) Uani 1 1 d . . .
O1 O 0.3606(19) -0.0058(18) -0.3180(14) 0.047(5) Uani 1 1 d . . .
O2 O 0.050(2) -0.190(2) -0.1230(17) 0.059(7) Uani 1 1 d . . .
O3 O 0.460(3) -0.285(2) -0.1102(15) 0.064(7) Uani 1 1 d . . .
O4 O -0.049(2) 0.2915(17) -0.2109(15) 0.050(5) Uani 1 1 d . . .
O5 O -0.172(2) 0.0029(19) -0.1672(13) 0.049(5) Uani 1 1 d . . .
O6 O 0.391(2) 0.178(2) -0.3707(13) 0.055(6) Uani 1 1 d . . .
O7 O 0.1673(19) 0.0583(19) -0.0146(12) 0.047(5) Uani 1 1 d . . .
O8 O 0.2083(17) -0.0341(16) -0.3833(11) 0.037(4) Uani 1 1 d . . .
O9 O 0.459(2) -0.180(2) -0.4308(15) 0.056(6) Uani 1 1 d . . .
O10 O 0.2090(19) -0.1060(16) -0.2182(12) 0.040(5) Uani 1 1 d . . .
O11 O 0.2871(19) -0.2415(19) -0.3358(13) 0.049(5) Uani 1 1 d . . .
O12 O 0.189(2) 0.231(2) -0.0889(15) 0.055(6) Uani 1 1 d . . .
O13 O 0.1732(16) 0.1555(18) -0.3536(11) 0.038(5) Uani 1 1 d . . .
O14 O -0.0158(18) 0.0901(16) -0.2582(11) 0.036(4) Uani 1 1 d . . .
O15 O 0.1654(19) 0.1215(19) -0.1784(14) 0.046(5) Uani 1 1 d . . .
O16 O -0.220(2) 0.1555(16) -0.2788(12) 0.040(4) Uani 1 1 d . . .
O17 O -0.0202(16) 0.0279(16) -0.0691(12) 0.035(4) Uani 1 1 d . . .
O18 O 0.291(2) -0.296(2) -0.1721(16) 0.054(6) Uani 1 1 d . . .
O19 O -0.359(3) 0.602(2) -0.297(2) 0.081(9) Uani 1 1 d . . .
O20 O 0.186(2) 0.285(2) -0.2487(17) 0.058(6) Uani 1 1 d . . .
O21 O 0.395(3) 0.075(2) -0.0452(14) 0.058(6) Uani 1 1 d . . .
O22 O -0.024(2) 0.037(2) -0.3937(13) 0.051(5) Uani 1 1 d . . .
O23 O -0.277(2) 0.3718(18) -0.2501(15) 0.055(6) Uani 1 1 d . . .
O24 O 0.385(3) 0.117(2) -0.7230(16) 0.069(8) Uani 1 1 d . . .
O25 O -0.033(2) 0.236(2) -0.0523(14) 0.061(7) Uani 1 1 d . . .
O26 O -0.218(2) 0.218(2) -0.1301(12) 0.054(6) Uani 1 1 d . . .
O27 O 0.0352(19) -0.1241(17) -0.2786(16) 0.051(6) Uani 1 1 d . . .
O28 O -0.062(2) 0.2397(17) -0.3593(14) 0.047(5) Uani 1 1 d . . .
O29 O 0.377(2) 0.1095(18) -0.2098(14) 0.049(5) Uani 1 1 d . . .
O30 O 0.213(2) -0.154(2) -0.0509(13) 0.053(6) Uani 1 1 d . . .
O31 O 0.4412(19) -0.211(2) -0.2618(14) 0.051(6) Uani 1 1 d . . .
O32 O -0.195(2) -0.045(2) -0.3151(15) 0.052(6) Uani 1 1 d . . .
O33 O 0.117(2) 0.127(2) -0.4978(12) 0.054(6) Uani 1 1 d . . .
O34 O -0.499(3) 0.572(3) -0.4106(19) 0.083(9) Uani 1 1 d . . .
O35 O -0.006(3) 0.422(2) -0.124(2) 0.078(9) Uani 1 1 d . . .
O36 O -0.3622(12) 0.121(3) -0.0431(18) 0.14(2) Uani 1 1 d . . .
O37 O 0.146(3) -0.345(2) -0.2452(19) 0.068(7) Uani 1 1 d . . .
O38 O 0.3512(19) -0.0629(16) -0.1355(12) 0.038(4) Uani 1 1 d . . .
O39 O -0.212(3) 0.435(3) -0.431(2) 0.094(11) Uani 1 1 d . . .
O40 O -0.392(4) 0.332(3) -0.376(2) 0.100(11) Uani 1 1 d . . .
O41 O 0.116(4) 0.273(3) -0.638(3) 0.120(15) Uani 1 1 d . . .
O42 O 0.370(4) -0.044(4) -0.577(2) 0.119(15) Uani 1 1 d . . .
O43 O 0.315(4) 0.191(5) -0.536(3) 0.140(19) Uani 1 1 d . . .
O44 O -0.549(3) 0.498(3) -0.232(3) 0.103(12) Uani 1 1 d . . .
O101 O 0.531(3) 0.198(3) -0.203(3) 0.116(14) Uani 1 1 d . . .
O102 O 0.0000 0.5000 0.0000 0.040(6) Uani 1 2 d S . .
O103 O 0.351(4) 0.079(3) -0.866(2) 0.098(11) Uani 1 1 d . . .
O104 O 0.131(3) -0.314(3) -0.4294(17) 0.086(9) Uani 1 1 d . . .
O105 O -0.412(3) 0.631(3) -0.5626(18) 0.081(9) Uani 1 1 d . . .
O106 O -0.129(4) 0.590(2) -0.114(2) 0.095(12) Uani 1 1 d . . .
O107 O -0.195(3) 0.154(2) -0.4868(19) 0.071(8) Uani 1 1 d . . .
O108 O -0.284(4) 0.405(4) -0.006(3) 0.147(19) Uani 1 1 d . . .
O109 O -0.459(4) 0.464(6) -0.075(3) 0.09(2) Uani 0.50 1 d P . .
O110 O -0.180(4) 0.540(5) 0.005(7) 0.17(5) Uani 0.50 1 d P . .

loop_
_atom_site_aniso_label
_atom_site_aniso_U_11
_atom_site_aniso_U_22
_atom_site_aniso_U_33
_atom_site_aniso_U_23
_atom_site_aniso_U_13
_atom_site_aniso_U_12
W1 0.0378(6) 0.0509(7) 0.0290(6) -0.0033(5) -0.0047(5) -0.0170(5)
W2 0.0455(7) 0.0490(7) 0.0375(7) -0.0080(5) -0.0061(5) -0.0207(6)
W3 0.0419(7) 0.0545(8) 0.0369(7) -0.0022(5) -0.0087(5) -0.0241(6)
W4 0.0374(6) 0.0488(7) 0.0323(6) -0.0038(5) -0.0062(5) -0.0155(5)
W5 0.0496(7) 0.0461(7) 0.0395(7) -0.0062(5) -0.0064(5) -0.0202(6)
W6 0.0404(6) 0.0465(7) 0.0348(6) -0.0044(5) -0.0052(5) -0.0141(5)
W7 0.0388(6) 0.0486(7) 0.0340(6) -0.0034(5) -0.0074(5) -0.0174(5)
W8 0.0394(6) 0.0495(7) 0.0334(6) -0.0035(5) -0.0047(5) -0.0200(6)
W9 0.0441(7) 0.0550(8) 0.0334(6) -0.0054(5) -0.0068(5) -0.0238(6)
W10 0.0444(10) 0.0552(11) 0.0356(10) -0.0032(8) -0.0076(8) -0.0234(9)
Zn1 0.0352(16) 0.0390(17) 0.0316(17) -0.0057(14) -0.0056(13) -0.0139(14)
Zn2 0.0444(10) 0.0552(11) 0.0356(10) -0.0032(8) -0.0076(8) -0.0234(9)
V1 0.033(2) 0.047(3) 0.026(2) -0.004(2) -0.0030(18) -0.018(2)
Mn1 0.049(3) 0.078(4) 0.038(3) -0.010(2) -0.006(2) -0.034(3)
Mn2 0.054(3) 0.057(3) 0.058(4) -0.005(3) -0.012(3) -0.004(3)
O1 0.038(11) 0.053(13) 0.050(13) 0.006(10) -0.011(10) -0.021(10)
O2 0.038(12) 0.061(15) 0.069(17) 0.022(13) -0.015(11) -0.019(11)
O3 0.09(2) 0.059(15) 0.038(13) -0.021(11) -0.006(12) -0.033(14)
O4 0.046(12) 0.040(11) 0.058(15) -0.014(10) -0.009(10) -0.013(10)
O5 0.048(12) 0.066(15) 0.035(12) -0.008(10) -0.008(9) -0.025(11)
O6 0.057(14) 0.087(18) 0.024(10) -0.011(11) -0.005(9) -0.035(13)
O7 0.042(11) 0.068(15) 0.027(10) -0.018(10) 0.002(9) -0.024(11)
O8 0.029(9) 0.044(11) 0.027(10) -0.004(8) -0.012(8) -0.002(8)
O9 0.058(14) 0.067(15) 0.050(14) -0.022(12) -0.008(11) -0.032(13)
O10 0.042(11) 0.038(11) 0.027(10) -0.008(8) 0.000(8) -0.009(9)
O11 0.038(11) 0.064(14) 0.027(10) -0.018(10) 0.003(8) -0.011(10)
O12 0.045(12) 0.078(17) 0.055(14) -0.016(12) -0.020(11) -0.030(12)
O13 0.029(9) 0.069(14) 0.022(9) -0.011(9) -0.006(7) -0.024(10)
O14 0.042(11) 0.050(12) 0.021(9) -0.007(8) -0.010(8) -0.022(9)
O15 0.037(11) 0.064(14) 0.051(13) -0.007(11) -0.009(9) -0.036(11)
O16 0.053(12) 0.039(11) 0.029(10) -0.005(8) -0.008(9) -0.021(10)
O17 0.026(9) 0.044(11) 0.028(10) -0.011(8) 0.001(7) -0.012(8)
O18 0.043(12) 0.061(15) 0.057(15) -0.003(12) -0.009(11) -0.023(11)
O19 0.074(19) 0.068(18) 0.08(2) -0.006(16) 0.000(16) -0.025(16)
O20 0.066(15) 0.060(15) 0.068(17) 0.017(13) -0.031(13) -0.039(13)
O21 0.076(17) 0.058(14) 0.035(12) -0.006(11) -0.014(11) -0.025(13)
O22 0.055(13) 0.073(16) 0.031(11) -0.002(10) -0.018(10) -0.029(12)
O23 0.045(12) 0.041(12) 0.049(14) 0.006(10) -0.013(10) 0.007(10)
O24 0.10(2) 0.10(2) 0.044(14) 0.014(14) -0.028(14) -0.065(18)
O25 0.063(15) 0.11(2) 0.027(11) 0.003(12) -0.002(10) -0.055(15)
O26 0.058(14) 0.089(18) 0.016(10) 0.007(10) -0.001(9) -0.038(13)
O27 0.038(11) 0.038(11) 0.074(17) 0.011(11) -0.028(11) -0.009(9)
O28 0.052(13) 0.045(12) 0.050(13) -0.017(10) -0.022(10) -0.017(10)
O29 0.046(12) 0.048(12) 0.037(12) -0.006(10) 0.008(9) -0.015(10)
O30 0.055(13) 0.074(16) 0.031(11) -0.015(11) 0.002(10) -0.033(12)
O31 0.032(11) 0.065(15) 0.040(12) -0.006(11) 0.004(9) -0.013(10)
O32 0.049(13) 0.067(15) 0.051(14) -0.018(11) -0.007(10) -0.033(12)
O33 0.057(13) 0.097(19) 0.013(9) 0.004(10) -0.005(9) -0.039(14)
O34 0.068(18) 0.076(19) 0.066(19) -0.004(15) -0.022(15) 0.006(15)
O35 0.069(18) 0.038(13) 0.12(3) -0.015(15) -0.025(17) -0.017(13)
O36 0.30(7) 0.11(3) 0.027(15) -0.011(17) 0.00(2) -0.13(4)
O37 0.069(17) 0.055(15) 0.080(19) 0.000(13) -0.037(15) -0.017(13)
O38 0.046(11) 0.042(11) 0.025(10) -0.012(8) 0.000(8) -0.020(9)
O39 0.07(2) 0.11(3) 0.07(2) -0.007(18) -0.013(16) -0.012(19)
O40 0.12(3) 0.07(2) 0.11(3) -0.004(19) -0.05(2) -0.015(19)
O41 0.13(3) 0.06(2) 0.16(4) 0.03(2) -0.05(3) -0.03(2)
O42 0.11(3) 0.15(4) 0.07(2) 0.05(2) -0.04(2) -0.03(3)
O43 0.12(3) 0.25(6) 0.09(3) -0.06(3) 0.00(2) -0.12(4)
O44 0.064(19) 0.09(2) 0.12(3) 0.02(2) -0.014(19) -0.012(18)
O101 0.06(2) 0.09(2) 0.19(4) -0.03(3) -0.01(2) -0.031(19)
O102 0.046(16) 0.047(16) 0.034(15) 0.002(13) -0.013(12) -0.026(14)
O103 0.11(3) 0.13(3) 0.07(2) -0.02(2) 0.002(19) -0.08(2)
O104 0.09(2) 0.13(3) 0.040(15) -0.016(16) -0.008(14) -0.06(2)
O105 0.13(3) 0.08(2) 0.056(17) -0.001(15) -0.023(17) -0.06(2)
O106 0.14(3) 0.037(13) 0.08(2) -0.032(13) -0.06(2) 0.008(16)
O107 0.079(19) 0.072(18) 0.069(19) 0.013(15) -0.024(15) -0.037(16)
O108 0.10(3) 0.13(4) 0.15(4) -0.01(3) 0.00(3) -0.01(3)
O109 0.03(2) 0.15(6) 0.02(2) -0.01(3) -0.008(18) 0.01(3)
O110 0.01(2) 0.07(4) 0.32(12) 0.11(6) 0.03(4) 0.01(2)

loop_
_atom_type_symbol
_atom_type_description
_atom_type_scat_dispersion_real
_atom_type_scat_dispersion_imag
_atom_type_scat_source
H H 0.0000 0.0000 'International Tables Vol C Tables 4.2.6.8 and 6.1.1.4'
O O 0.0106 0.0060 'International Tables Vol C Tables 4.2.6.8 and 6.1.1.4'
V V 0.3005 0.5294 'International Tables Vol C Tables 4.2.6.8 and 6.1.1.4'
Mn Mn 0.3368 0.7283 'International Tables Vol C Tables 4.2.6.8 and 6.1.1.4'
W W -0.8490 6.8722 'International Tables Vol C Tables 4.2.6.8 and 6.1.1.4'
Zn Zn 0.2839 1.4301 'International Tables Vol C Tables 4.2.6.8 and 6.1.1.4'

loop_
_geom_angle_atom_site_label_1
_geom_angle_atom_site_label_2
_geom_angle_atom_site_label_3
_geom_angle
_geom_angle_site_symmetry_1
_geom_angle_site_symmetry_3
_geom_angle_publ_flag
O33 W1 O28 100.6(11) . . ?
O33 W1 O22 99.1(10) . . ?
O28 W1 O22 95.2(10) . . ?
O33 W1 O13 99.1(10) . . ?
O28 W1 O13 89.5(9) . . ?
O22 W1 O13 160.1(9) . . ?
O33 W1 O8 98.8(10) . . ?
O28 W1 O8 159.6(9) . . ?
O22 W1 O8 88.1(10) . . ?
O13 W1 O8 81.1(9) . . ?
O33 W1 O14 171.5(9) . . ?
O28 W1 O14 74.9(9) . . ?
O22 W1 O14 74.4(8) . . ?
O13 W1 O14 88.2(7) . . ?
O8 W1 O14 86.7(8) . . ?
O37 W2 O2 99.6(13) . . ?
O37 W2 O27 102.8(11) . . ?
O2 W2 O27 90.4(10) . . ?
O37 W2 O18 98.1(11) . . ?
O2 W2 O18 85.3(10) . . ?
O27 W2 O18 159.1(10) . . ?
O37 W2 O11 97.7(13) . . ?
O2 W2 O11 162.1(11) . . ?
O27 W2 O11 89.9(10) . . ?
O18 W2 O11 88.0(9) . . ?
O37 W2 O10 169.5(11) . . ?
O2 W2 O10 86.9(9) . . ?
O27 W2 O10 85.3(9) . . ?
O18 W2 O10 74.1(9) . . ?
O11 W2 O10 75.3(9) . . ?
O21 W3 O12 99.2(10) . . ?
O21 W3 O7 101.7(10) . . ?
O12 W3 O7 90.5(10) . . ?
O21 W3 O29 97.8(11) . . ?
O12 W3 O29 88.7(10) . . ?
O7 W3 O29 160.4(10) . . ?
O21 W3 O38 101.6(10) . . ?
O12 W3 O38 159.1(9) . . ?
O7 W3 O38 85.8(9) . . ?
O29 W3 O38 87.9(9) . . ?
O21 W3 O15 169.4(10) . . ?
O12 W3 O15 73.6(9) . . ?
O7 W3 O15 86.3(8) . . ?
O29 W3 O15 74.6(9) . . ?
O38 W3 O15 85.7(9) . . ?
O3 W4 O30 102.0(12) . . ?
O3 W4 O38 103.6(11) . . ?
O30 W4 O38 87.8(10) . . ?
O3 W4 O18 95.5(11) . . ?
O30 W4 O18 88.2(10) . . ?
O38 W4 O18 160.9(9) . . ?
O3 W4 O31 94.8(11) . . ?
O30 W4 O31 163.0(10) . . ?
O38 W4 O31 90.7(9) . . ?
O18 W4 O31 87.7(10) . . ?
O3 W4 O10 165.9(9) . . ?
O30 W4 O10 87.7(9) . . ?
O38 W4 O10 86.7(8) . . ?
O18 W4 O10 74.5(9) . . ?
O31 W4 O10 75.3(8) . . ?
O35 W5 O4 99.7(13) . . ?
O35 W5 O25 103.2(14) . . ?
O4 W5 O25 91.5(10) . . ?
O35 W5 O12 99.4(13) . . ?
O4 W5 O12 160.8(10) . . ?
O25 W5 O12 85.2(10) . . ?
O35 W5 O20 96.1(13) . . ?
O4 W5 O20 92.0(10) . . ?
O25 W5 O20 159.6(11) . . ?
O12 W5 O20 85.0(10) . . ?
O35 W5 O15 167.7(11) . . ?
O4 W5 O15 89.5(9) . . ?
O25 W5 O15 84.5(11) . . ?
O12 W5 O15 71.4(9) . . ?
O20 W5 O15 75.4(9) . . ?
O23 W6 O26 103.2(11) . . ?
O23 W6 O4 97.7(11) . . ?
O26 W6 O4 93.2(11) . . ?
O23 W6 O16 99.2(11) . . ?
O26 W6 O16 94.0(10) . . ?
O4 W6 O16 159.6(9) . . ?
O23 W6 O28 90.6(10) . . ?
O26 W6 O28 166.1(10) . . ?
O4 W6 O28 84.3(9) . . ?
O16 W6 O28 84.2(8) . . ?
O23 W6 O14 162.5(9) . . ?
O26 W6 O14 93.1(10) . . ?
O4 W6 O14 87.5(8) . . ?
O16 W6 O14 73.0(8) . . ?
O28 W6 O14 73.2(8) . . ?
O23 W6 W9 133.2(9) . . ?
O26 W6 W9 86.7(9) . . ?
O4 W6 W9 127.7(6) . . ?
O16 W6 W9 34.0(6) . . ?
O28 W6 W9 84.1(6) . . ?
O14 W6 W9 40.4(5) . . ?
O9 W7 O8 103.2(10) . . ?
O9 W7 O11 95.8(10) . . ?
O8 W7 O11 91.3(9) . . ?
O9 W7 O1 100.4(10) . . ?
O8 W7 O1 86.8(9) . . ?
O11 W7 O1 163.7(9) . . ?
O9 W7 O31 96.0(10) . . ?
O8 W7 O31 160.6(8) . . ?
O11 W7 O31 89.0(10) . . ?
O1 W7 O31 87.5(10) . . ?
O9 W7 O10 166.3(10) . . ?
O8 W7 O10 87.7(8) . . ?
O11 W7 O10 75.4(8) . . ?
O1 W7 O10 88.3(9) . . ?
O31 W7 O10 73.6(8) . . ?
O6 W8 O1 100.1(11) . . ?
O6 W8 O13 102.3(9) . . ?
O1 W8 O13 86.5(9) . . ?
O6 W8 O20 95.8(11) . . ?
O1 W8 O20 164.0(10) . . ?
O13 W8 O20 91.2(10) . . ?
O6 W8 O29 96.7(10) . . ?
O1 W8 O29 87.2(9) . . ?
O13 W8 O29 160.7(9) . . ?
O20 W8 O29 89.9(10) . . ?
O6 W8 O15 165.7(9) . . ?
O1 W8 O15 89.2(9) . . ?
O13 W8 O15 88.9(8) . . ?
O20 W8 O15 74.9(9) . . ?
O29 W8 O15 72.8(8) . . ?
O32 W9 O5 101.9(11) . . ?
O32 W9 O27 100.3(11) . . ?
O5 W9 O27 94.0(11) . . ?
O32 W9 O16 97.4(10) . . ?
O5 W9 O16 90.5(10) . . ?
O27 W9 O16 160.4(9) . . ?
O32 W9 O22 94.3(10) . . ?
O5 W9 O22 162.8(10) . . ?
O27 W9 O22 88.7(10) . . ?
O16 W9 O22 81.7(9) . . ?
O32 W9 O14 165.0(10) . . ?
O5 W9 O14 89.9(9) . . ?
O27 W9 O14 87.9(9) . . ?
O16 W9 O14 72.9(8) . . ?
O22 W9 O14 73.2(8) . . ?
O32 W9 W6 131.8(8) . . ?
O5 W9 W6 82.5(8) . . ?
O27 W9 W6 127.5(7) . . ?
O16 W9 W6 34.4(6) . . ?
O22 W9 W6 82.4(7) . . ?
O14 W9 W6 40.0(5) . . ?
O25 W10 O2 96.2(10) 2 . ?
O25 W10 O17 166.6(10) 2 . ?
O2 W10 O17 95.1(9) . . ?
O25 W10 O17 93.8(10) 2 2 ?
O2 W10 O17 165.9(8) . 2 ?
O17 W10 O17 76.5(9) . 2 ?
O25 W10 O7 89.5(10) 2 2 ?
O2 W10 O7 96.9(9) . 2 ?
O17 W10 O7 81.9(8) . 2 ?
O17 W10 O7 93.1(8) 2 2 ?
O25 W10 O30 95.7(10) 2 . ?
O2 W10 O30 88.3(9) . . ?
O17 W10 O30 91.9(9) . . ?
O17 W10 O30 80.7(8) 2 . ?
O7 W10 O30 172.2(10) 2 . ?
O25 W10 Zn2 131.1(8) 2 2 ?
O2 W10 Zn2 132.6(7) . 2 ?
O17 W10 Zn2 38.5(5) . 2 ?
O17 W10 Zn2 38.0(6) 2 2 ?
O7 W10 Zn2 86.9(7) 2 2 ?
O30 W10 Zn2 85.3(7) . 2 ?
O25 W10 W10 131.1(8) 2 2 ?
O2 W10 W10 132.6(7) . 2 ?
O17 W10 W10 38.5(5) . 2 ?
O17 W10 W10 38.0(6) 2 2 ?
O7 W10 W10 86.9(7) 2 2 ?
O30 W10 W10 85.3(7) . 2 ?
Zn2 W10 W10 0.00(10) 2 2 ?
O10 Zn1 O15 108.1(10) . . ?
O10 Zn1 O14 108.3(9) . . ?
O15 Zn1 O14 108.6(9) . . ?
O10 Zn1 O17 111.5(8) . . ?
O15 Zn1 O17 111.5(9) . . ?
O14 Zn1 O17 108.8(8) . . ?
O36 V1 O5 92.6(13) . . ?
O36 V1 O26 94.2(14) . . ?
O5 V1 O26 88.4(10) . . ?
O36 V1 O30 101.1(13) . 2 ?
O5 V1 O30 166.1(9) . 2 ?
O26 V1 O30 92.5(10) . 2 ?
O36 V1 O7 99.6(14) . 2 ?
O5 V1 O7 93.4(9) . 2 ?
O26 V1 O7 166.0(9) . 2 ?
O30 V1 O7 82.5(9) 2 2 ?
O36 V1 O17 174.6(13) . . ?
O5 V1 O17 89.3(8) . . ?
O26 V1 O17 90.9(9) . . ?
O30 V1 O17 76.9(8) 2 . ?
O7 V1 O17 75.2(8) 2 . ?
O24 Mn1 O32 86.1(10) . 2_554 ?
O24 Mn1 O33 176.6(12) . . ?
O32 Mn1 O33 95.8(9) 2_554 . ?
O24 Mn1 O41 92.4(15) . . ?
O32 Mn1 O41 88.2(15) 2_554 . ?
O33 Mn1 O41 84.9(14) . . ?
O24 Mn1 O42 95.1(14) . . ?
O32 Mn1 O42 87.8(15) 2_554 . ?
O33 Mn1 O42 87.7(13) . . ?
O41 Mn1 O42 171.3(17) . . ?
O24 Mn1 O43 94.8(13) . . ?
O32 Mn1 O43 179.1(13) 2_554 . ?
O33 Mn1 O43 83.2(13) . . ?
O41 Mn1 O43 92(2) . . ?
O42 Mn1 O43 92(2) . . ?
O34 Mn2 O40 92.3(14) . . ?
O34 Mn2 O23 175.5(11) . . ?
O40 Mn2 O23 91.0(12) . . ?
O34 Mn2 O39 94.7(13) . . ?
O40 Mn2 O39 90.5(16) . . ?
O23 Mn2 O39 88.2(11) . . ?
O34 Mn2 O44 89.9(13) . . ?
O40 Mn2 O44 90.8(17) . . ?
O23 Mn2 O44 87.1(11) . . ?
O39 Mn2 O44 175.2(14) . . ?
O34 Mn2 O19 90.9(14) . . ?
O40 Mn2 O19 174.4(14) . . ?
O23 Mn2 O19 86.0(11) . . ?
O39 Mn2 O19 84.7(14) . . ?
O44 Mn2 O19 93.8(14) . . ?
W8 O1 W7 148.4(12) . . ?
W2 O2 W10 142.9(13) . . ?
W5 O4 W6 151.6(14) . . ?
W9 O5 V1 142.2(14) . . ?
W3 O7 Zn2 136.8(13) . 2 ?
W3 O7 W10 136.8(13) . 2 ?
Zn2 O7 W10 0.00(15) 2 2 ?
W3 O7 V1 122.2(11) . 2 ?
Zn2 O7 V1 99.5(9) 2 2 ?
W10 O7 V1 99.5(9) 2 2 ?
W7 O8 W1 154.5(12) . . ?
Zn1 O10 W2 120.1(10) . . ?
Zn1 O10 W4 118.6(10) . . ?
W2 O10 W4 97.8(8) . . ?
Zn1 O10 W7 120.9(10) . . ?
W2 O10 W7 96.8(8) . . ?
W4 O10 W7 97.4(8) . . ?
W7 O11 W2 112.3(10) . . ?
W3 O12 W5 115.6(11) . . ?
W8 O13 W1 155.4(13) . . ?
Zn1 O14 W6 119.0(9) . . ?
Zn1 O14 W9 117.3(10) . . ?
W6 O14 W9 99.6(8) . . ?
Zn1 O14 W1 119.8(9) . . ?
W6 O14 W1 98.6(8) . . ?
W9 O14 W1 98.4(7) . . ?
Zn1 O15 W5 118.7(10) . . ?
Zn1 O15 W3 120.8(11) . . ?
W5 O15 W3 99.0(9) . . ?
Zn1 O15 W8 119.3(11) . . ?
W5 O15 W8 97.0(9) . . ?
W3 O15 W8 97.1(7) . . ?
W9 O16 W6 111.6(10) . . ?
Zn1 O17 W10 116.1(9) . . ?
Zn1 O17 Zn2 114.1(9) . 2 ?
W10 O17 Zn2 103.5(9) . 2 ?
Zn1 O17 W10 114.1(9) . 2 ?
W10 O17 W10 103.5(9) . 2 ?
Zn2 O17 W10 0.00(12) 2 2 ?
Zn1 O17 V1 117.3(9) . . ?
W10 O17 V1 101.5(8) . . ?
Zn2 O17 V1 102.3(8) 2 . ?
W10 O17 V1 102.3(8) 2 . ?
W4 O18 W2 113.4(12) . . ?
W8 O20 W5 112.2(11) . . ?
W1 O22 W9 113.9(10) . . ?
W6 O23 Mn2 144.2(14) . . ?
W5 O25 Zn2 144.7(16) . 2 ?
W5 O25 W10 144.7(16) . 2 ?
Zn2 O25 W10 0.00(17) 2 2 ?
W6 O26 V1 137.4(15) . . ?
W9 O27 W2 154.6(16) . . ?
W1 O28 W6 113.2(11) . . ?
W3 O29 W8 115.5(11) . . ?
W4 O30 W10 137.1(12) . . ?
W4 O30 V1 122.7(12) . 2 ?
W10 O30 V1 98.1(9) . 2 ?
W4 O31 W7 113.5(10) . . ?
W9 O32 Mn1 165.1(14) . 2_554 ?
W1 O33 Mn1 152.7(13) . . ?
W4 O38 W3 156.4(12) . . ?

loop_
_geom_bond_atom_site_label_1
_geom_bond_atom_site_label_2
_geom_bond_distance
_geom_bond_site_symmetry_2
_geom_bond_publ_flag
W1 O33 1.739(19) . ?
W1 O28 1.85(2) . ?
W1 O22 1.87(2) . ?
W1 O13 1.945(17) . ?
W1 O8 1.990(18) . ?
W1 O14 2.238(18) . ?
W2 O37 1.71(3) . ?
W2 O2 1.89(3) . ?
W2 O27 1.905(19) . ?
W2 O18 1.99(2) . ?
W2 O11 2.00(2) . ?
W2 O10 2.15(2) . ?
W3 O21 1.77(3) . ?
W3 O12 1.86(3) . ?
W3 O7 1.93(2) . ?
W3 O29 1.94(2) . ?
W3 O38 1.94(2) . ?
W3 O15 2.15(2) . ?
W4 O3 1.67(3) . ?
W4 O30 1.87(2) . ?
W4 O38 1.91(2) . ?
W4 O18 1.93(2) . ?
W4 O31 1.95(2) . ?
W4 O10 2.19(2) . ?
W5 O35 1.73(3) . ?
W5 O4 1.88(2) . ?
W5 O25 1.92(2) . ?
W5 O12 1.99(2) . ?
W5 O20 2.01(3) . ?
W5 O15 2.13(2) . ?
W6 O23 1.76(2) . ?
W6 O26 1.774(19) . ?
W6 O4 1.96(2) . ?
W6 O16 1.96(2) . ?
W6 O28 2.09(2) . ?
W6 O14 2.11(2) . ?
W6 W9 3.2308(19) . ?
W7 O9 1.72(2) . ?
W7 O8 1.869(17) . ?
W7 O11 1.93(2) . ?
W7 O1 1.96(2) . ?
W7 O31 2.00(2) . ?
W7 O10 2.213(19) . ?
W8 O6 1.72(2) . ?
W8 O1 1.89(2) . ?
W8 O13 1.895(17) . ?
W8 O20 1.92(3) . ?
W8 O29 1.94(2) . ?
W8 O15 2.23(2) . ?
W9 O32 1.76(2) . ?
W9 O5 1.78(2) . ?
W9 O27 1.90(2) . ?
W9 O16 1.94(2) . ?
W9 O22 2.07(2) . ?
W9 O14 2.125(19) . ?
W10 O25 1.93(3) 2 ?
W10 O2 1.97(3) . ?
W10 O17 1.99(2) . ?
W10 O17 2.012(19) 2 ?
W10 O7 2.05(2) 2 ?
W10 O30 2.14(2) . ?
W10 Zn2 3.139(4) 2 ?
W10 W10 3.139(4) 2 ?
Zn1 O10 1.89(2) . ?
Zn1 O15 1.914(19) . ?
Zn1 O14 1.943(18) . ?
Zn1 O17 1.971(18) . ?
V1 O36 1.630(10) . ?
V1 O5 2.06(2) . ?
V1 O26 2.09(2) . ?
V1 O30 2.16(2) 2 ?
V1 O7 2.17(2) 2 ?
V1 O17 2.167(18) . ?
Mn1 O24 2.10(3) . ?
Mn1 O32 2.11(2) 2_554 ?
Mn1 O33 2.17(2) . ?
Mn1 O41 2.19(4) . ?
Mn1 O42 2.19(4) . ?
Mn1 O43 2.19(4) . ?
Mn2 O34 2.11(3) . ?
Mn2 O40 2.13(4) . ?
Mn2 O23 2.18(2) . ?
Mn2 O39 2.19(3) . ?
Mn2 O44 2.19(4) . ?
Mn2 O19 2.21(3) . ?
O7 Zn2 2.05(2) 2 ?
O7 W10 2.05(2) 2 ?
O7 V1 2.17(2) 2 ?
O17 Zn2 2.012(19) 2 ?
O17 W10 2.012(19) 2 ?
O25 Zn2 1.93(3) 2 ?
O25 W10 1.93(3) 2 ?
O30 V1 2.16(2) 2 ?
O32 Mn1 2.11(2) 2_554 ?
